data_4062160
loop_
_publ_author_name
'Wehmschulte, Rudolf J.'
'Steele, Jared M.'
'Khan, Masood A.'

_publ_section_title
;
 Diterphenylgallium Alkyls and Hydride: Synthesis, Characterization,
 and Reactivity
;
_journal_issue 23
_journal_name_full Organometallics
_journal_page_first 4678
_journal_page_last 4684
_journal_paper_doi 10.1021/om030318a
_journal_volume 22
_journal_year 2003
_chemical_formula_sum 'C48 H51 Ga O0.3'
_chemical_formula_weight 702.41
_chemical_name_common (2,6-Mes2C6H3)2GaH0.70O0.30
_space_group_IT_number 43
_symmetry_cell_setting orthorhombic
_symmetry_space_group_name_Hall 'F 2 -2d'
_symmetry_space_group_name_H-M 'F d d 2'
_cell_angle_alpha 90.00
_cell_angle_beta 90.00
_cell_angle_gamma 90.00
_cell_formula_units_Z 8
_cell_length_a 20.7761(10)
_cell_length_b 42.558(2)
_cell_length_c 8.3874(4)
_cell_measurement_temperature 97(2)
_cell_volume 7416.1(6)
_diffrn_ambient_temperature 97(2)
_exptl_crystal_density_diffrn 1.258
_cod_depositor_comments
;
The following automatic conversions were performed:
'_symmetry_cell_setting' value 'Orthorhombic' changed to 'orthorhombic'
according to '/home/saulius/struct/CIF-dictionaries/cif_core.dic'
dictionary named 'cif_core.dic' version 2.4.1 from 2010-06-29.

Automatic conversion script
Id: cif_fix_enum 1527 2010-12-29 10:47:43Z saulius 
;
_cod_original_formula_sum 'C48 H51 Ga O0.30'
_cod_database_code 4062160

loop_
_symmetry_equiv_pos_as_xyz
'x, y, z'
'-x, -y, z'
'x+1/4, -y+1/4, z+1/4'
'-x+1/4, y+1/4, z+1/4'
'x, y+1/2, z+1/2'
'-x, -y+1/2, z+1/2'
'x+1/4, -y+3/4, z+3/4'
'-x+1/4, y+3/4, z+3/4'
'x+1/2, y, z+1/2'
'-x+1/2, -y, z+1/2'
'x+3/4, -y+1/4, z+3/4'
'-x+3/4, y+1/4, z+3/4'
'x+1/2, y+1/2, z'
'-x+1/2, -y+1/2, z'
'x+3/4, -y+3/4, z+1/4'
'-x+3/4, y+3/4, z+1/4'

loop_
_atom_site_label
_atom_site_type_symbol
_atom_site_fract_x
_atom_site_fract_y
_atom_site_fract_z
_atom_site_U_iso_or_equiv
_atom_site_adp_type
_atom_site_occupancy
_atom_site_symmetry_multiplicity
_atom_site_calc_flag
_atom_site_refinement_flags
_atom_site_disorder_assembly
_atom_site_disorder_group
Ga1 Ga 0.7500 0.2500 0.151555(16) 0.01772(4) Uani 1 2 d SD . .
H1 H 0.7500 0.2500 -0.0174(4) 0.021 Uiso 0.70 2 d SPD . .
O1 O 0.7500 0.2500 -0.0600(3) 0.0205(8) Uani 0.30 2 d SPU . .
H1D H 0.7743 0.2643 -0.0934 0.031 Uiso 0.15 1 calc PR . .
C1 C 0.71414(5) 0.18372(3) -0.14348(12) 0.0291(3) Uani 1 1 d . . .
H1A H 0.7267 0.1856 -0.2557 0.044 Uiso 1 1 calc R . .
H1B H 0.6969 0.2038 -0.1059 0.044 Uiso 1 1 calc R . .
H1C H 0.6811 0.1674 -0.1327 0.044 Uiso 1 1 calc R . .
C2 C 0.77212(5) 0.17491(2) -0.04532(12) 0.0214(3) Uani 1 1 d . . .
C3 C 0.82804(5) 0.16417(2) -0.11884(12) 0.0252(3) Uani 1 1 d . . .
H3A H 0.8301 0.1642 -0.2320 0.030 Uiso 1 1 calc R . .
C4 C 0.88083(5) 0.15344(2) -0.03369(12) 0.0228(3) Uani 1 1 d . . .
C5 C 0.94096(5) 0.14258(3) -0.11627(14) 0.0333(3) Uani 1 1 d . . .
H5A H 0.9681 0.1311 -0.0405 0.050 Uiso 1 1 calc R . .
H5B H 0.9645 0.1608 -0.1573 0.050 Uiso 1 1 calc R . .
H5C H 0.9295 0.1287 -0.2050 0.050 Uiso 1 1 calc R . .
C6 C 0.87626(5) 0.15315(2) 0.13067(12) 0.0209(2) Uani 1 1 d . . .
H6A H 0.9112 0.1450 0.1909 0.025 Uiso 1 1 calc R . .
C7 C 0.82240(5) 0.16439(2) 0.21132(11) 0.0179(2) Uani 1 1 d . . .
C8 C 0.82010(5) 0.16339(2) 0.39118(12) 0.0232(2) Uani 1 1 d . . .
H8A H 0.8632 0.1590 0.4329 0.035 Uiso 1 1 calc R . .
H8B H 0.7904 0.1468 0.4255 0.035 Uiso 1 1 calc R . .
H8C H 0.8052 0.1837 0.4319 0.035 Uiso 1 1 calc R . .
C9 C 0.77053(5) 0.17603(2) 0.12270(11) 0.0175(2) Uani 1 1 d . . .
C10 C 0.71039(5) 0.18526(2) 0.20990(11) 0.0167(2) Uani 1 1 d . . .
C11 C 0.67160(5) 0.16039(2) 0.26157(12) 0.0213(2) Uani 1 1 d . . .
H11A H 0.6836 0.1394 0.2375 0.026 Uiso 1 1 calc R . .
C12 C 0.61606(5) 0.16607(2) 0.34722(12) 0.0229(3) Uani 1 1 d . . .
H12A H 0.5904 0.1491 0.3847 0.027 Uiso 1 1 calc R . .
C13 C 0.59842(5) 0.19677(2) 0.37742(11) 0.0214(2) Uani 1 1 d . . .
H13A H 0.5601 0.2008 0.4356 0.026 Uiso 1 1 calc R . .
C14 C 0.63579(5) 0.22213(2) 0.32428(10) 0.0174(2) Uani 1 1 d . . .
C15 C 0.69341(5) 0.21671(2) 0.24326(10) 0.0152(2) Uani 1 1 d . . .
C16 C 0.60503(5) 0.25356(2) 0.35594(11) 0.0173(2) Uani 1 1 d . . .
C17 C 0.59866(5) 0.26441(2) 0.51311(11) 0.0212(2) Uani 1 1 d . . .
C18 C 0.63636(5) 0.24939(3) 0.64784(18) 0.0292(2) Uani 1 1 d . . .
H18A H 0.6475 0.2654 0.7271 0.044 Uiso 1 1 calc R . .
H18B H 0.6759 0.2400 0.6053 0.044 Uiso 1 1 calc R . .
H18C H 0.6101 0.2330 0.6982 0.044 Uiso 1 1 calc R . .
C19 C 0.55727(5) 0.28923(2) 0.54610(12) 0.0230(3) Uani 1 1 d . . .
H19A H 0.5536 0.2966 0.6527 0.028 Uiso 1 1 calc R . .
C20 C 0.52120(5) 0.30358(2) 0.42710(12) 0.0208(3) Uani 1 1 d . . .
C21 C 0.47399(5) 0.32956(2) 0.46468(13) 0.0274(3) Uani 1 1 d . . .
H21A H 0.4684 0.3429 0.3705 0.041 Uiso 1 1 calc R . .
H21B H 0.4905 0.3422 0.5533 0.041 Uiso 1 1 calc R . .
H21C H 0.4324 0.3204 0.4946 0.041 Uiso 1 1 calc R . .
C22 C 0.53033(5) 0.29345(2) 0.27205(12) 0.0194(2) Uani 1 1 d . . .
H22A H 0.5072 0.3036 0.1889 0.023 Uiso 1 1 calc R . .
C23 C 0.57182(5) 0.26914(2) 0.23307(11) 0.0187(2) Uani 1 1 d . . .
C24 C 0.58035(5) 0.26055(2) 0.05987(11) 0.0224(3) Uani 1 1 d . . .
H24A H 0.5418 0.2666 0.0001 0.034 Uiso 1 1 calc R . .
H24B H 0.5870 0.2378 0.0505 0.034 Uiso 1 1 calc R . .
H24C H 0.6178 0.2716 0.0166 0.034 Uiso 1 1 calc R . .

loop_
_atom_site_aniso_label
_atom_site_aniso_U_11
_atom_site_aniso_U_22
_atom_site_aniso_U_33
_atom_site_aniso_U_23
_atom_site_aniso_U_13
_atom_site_aniso_U_12
Ga1 0.01872(8) 0.01432(6) 0.02013(6) 0.000 0.000 -0.00047(8)
O1 0.0316(16) 0.0134(13) 0.0165(13) 0.000 0.000 -0.0116(12)
C1 0.0296(7) 0.0321(6) 0.0258(6) -0.0033(4) -0.0027(5) 0.0040(5)
C2 0.0226(6) 0.0156(5) 0.0259(5) 0.0002(4) 0.0024(4) -0.0021(4)
C3 0.0319(6) 0.0219(5) 0.0218(5) -0.0023(4) 0.0063(5) -0.0027(5)
C4 0.0196(6) 0.0139(5) 0.0348(5) -0.0018(4) 0.0073(5) -0.0033(4)
C5 0.0291(6) 0.0323(6) 0.0384(6) -0.0049(5) 0.0095(6) 0.0024(5)
C6 0.0173(5) 0.0135(4) 0.0320(6) -0.0005(4) -0.0007(5) 0.0000(4)
C7 0.0165(6) 0.0105(4) 0.0267(5) 0.0008(4) 0.0030(4) -0.0024(4)
C8 0.0229(6) 0.0225(5) 0.0242(5) 0.0008(5) -0.0010(5) 0.0025(4)
C9 0.0193(6) 0.0125(4) 0.0208(5) -0.0012(4) 0.0008(4) -0.0021(4)
C10 0.0163(6) 0.0159(5) 0.0180(4) -0.0003(4) -0.0030(4) -0.0002(4)
C11 0.0229(6) 0.0137(5) 0.0273(5) 0.0011(4) -0.0015(4) 0.0025(4)
C12 0.0164(6) 0.0198(5) 0.0325(6) 0.0052(4) 0.0051(4) 0.0005(5)
C13 0.0154(5) 0.0222(5) 0.0266(5) 0.0056(4) 0.0068(4) 0.0038(4)
C14 0.0219(6) 0.0159(5) 0.0143(4) 0.0007(4) -0.0037(4) 0.0032(4)
C15 0.0144(5) 0.0155(5) 0.0158(4) 0.0014(4) -0.0023(4) -0.0019(4)
C16 0.0130(5) 0.0162(5) 0.0228(5) -0.0013(4) 0.0010(4) 0.0012(4)
C17 0.0214(6) 0.0226(5) 0.0198(5) 0.0006(4) -0.0018(4) 0.0014(4)
C18 0.0346(5) 0.0327(5) 0.0201(4) -0.0022(4) -0.0062(8) 0.0093(6)
C19 0.0257(6) 0.0234(5) 0.0201(5) -0.0067(4) 0.0035(5) 0.0004(5)
C20 0.0163(5) 0.0155(5) 0.0306(6) -0.0034(4) 0.0053(5) -0.0025(4)
C21 0.0249(6) 0.0213(5) 0.0359(6) -0.0050(4) 0.0017(5) 0.0036(5)
C22 0.0176(5) 0.0135(4) 0.0270(5) 0.0028(4) -0.0033(4) -0.0017(4)
C23 0.0189(6) 0.0165(5) 0.0206(5) 0.0007(4) 0.0002(4) -0.0027(4)
C24 0.0253(6) 0.0196(5) 0.0224(5) -0.0003(4) -0.0010(5) 0.0006(4)

loop_
_geom_bond_atom_site_label_1
_geom_bond_atom_site_label_2
_geom_bond_distance
_geom_bond_site_symmetry_2
_geom_bond_publ_flag
Ga1 O1 1.775(3) . ?
Ga1 C15 1.9953(9) 14_655 ?
Ga1 C15 1.9953(9) . ?
Ga1 H1 1.417(3) . ?
O1 H1 0.358(4) . ?
O1 H1D 0.8400 . ?
C1 C2 1.5065(15) . ?
C1 H1A 0.9800 . ?
C1 H1B 0.9800 . ?
C1 H1C 0.9800 . ?
C2 C3 1.3926(14) . ?
C2 C9 1.4105(13) . ?
C3 C4 1.3860(14) . ?
C3 H3A 0.9500 . ?
C4 C6 1.3819(14) . ?
C4 C5 1.5013(14) . ?
C5 H5A 0.9800 . ?
C5 H5B 0.9800 . ?
C5 H5C 0.9800 . ?
C6 C7 1.3924(14) . ?
C6 H6A 0.9500 . ?
C7 C9 1.3995(14) . ?
C7 C8 1.5099(14) . ?
C8 H8A 0.9800 . ?
C8 H8B 0.9800 . ?
C8 H8C 0.9800 . ?
C9 C10 1.5002(14) . ?
C10 C11 1.3993(14) . ?
C10 C15 1.4121(13) . ?
C11 C12 1.3806(14) . ?
C11 H11A 0.9500 . ?
C12 C13 1.3803(14) . ?
C12 H12A 0.9500 . ?
C13 C14 1.4022(13) . ?
C13 H13A 0.9500 . ?
C14 C15 1.3958(14) . ?
C14 C16 1.5060(13) . ?
C16 C17 1.4031(13) . ?
C16 C23 1.4062(13) . ?
C17 C19 1.3901(14) . ?
C17 C18 1.5162(16) . ?
C18 H18A 0.9800 . ?
C18 H18B 0.9800 . ?
C18 H18C 0.9800 . ?
C19 C20 1.3894(14) . ?
C19 H19A 0.9500 . ?
C20 C22 1.3831(14) . ?
C20 C21 1.5114(14) . ?
C21 H21A 0.9800 . ?
C21 H21B 0.9800 . ?
C21 H21C 0.9800 . ?
C22 C23 1.3860(14) . ?
C22 H22A 0.9500 . ?
C23 C24 1.5085(13) . ?
C24 H24A 0.9800 . ?
C24 H24B 0.9800 . ?
C24 H24C 0.9800 . ?
